data_4342445
loop_
_publ_author_name
'Jin-Long, ?'
'Matsuda, Yuki'
'Uemura, Kazuhiro'
'Ebihara, Masahiro'

_publ_section_title
;
 Mixed Valency in Quadruple Hydrogen-Bonded Dimers of
 Bis(biimidazolate)dirhodium Complexes.
;
_journal_issue 5
_journal_name_full 'Inorganic chemistry'
_journal_page_first 2331
_journal_paper_doi 10.1021/ic502953b
_journal_volume 54
_journal_year 2015
_chemical_formula_moiety 'C20 H28 Cl2 N8 O4 Rh2, H2 O'
_chemical_formula_sum 'C20 H28 Cl2 N8 O5 Rh2'
_chemical_formula_weight 737.22
_chemical_name_systematic
;
 ?
;
_space_group_IT_number 43
_symmetry_cell_setting orthorhombic
_symmetry_space_group_name_Hall 'F 2 -2d'
_symmetry_space_group_name_H-M 'F d d 2'
_atom_sites_solution_hydrogens geom
_atom_sites_solution_primary direct
_atom_sites_solution_secondary difmap
_audit_creation_method SHELXL-97
_cell_angle_alpha 90.00
_cell_angle_beta 90.00
_cell_angle_gamma 90.00
_cell_formula_units_Z 16
_cell_length_a 32.518(10)
_cell_length_b 41.503(13)
_cell_length_c 8.457(3)
_cell_measurement_reflns_used 6069
_cell_measurement_temperature 293.1500
_cell_measurement_theta_max 27.4584
_cell_measurement_theta_min 3.0943
_cell_volume 11414(6)
_computing_cell_refinement CrystalClear
_computing_data_collection 'CrystalClear (Molecular Structure Corporation & Rigaku Corporation, 2001)'
_computing_data_reduction CrystalClear
_computing_molecular_graphics 'ORTEPII (Johnson, 1976)'
_computing_publication_material 'Yadokari-XG 2009 (Wakita, Nemoto et al., 2009)'
_computing_structure_refinement 'SHELXL-97 (Sheldrick, 2008)'
_computing_structure_solution 'SIR97 (Altomare et al., 1999)'
_diffrn_ambient_temperature 296(2)
_diffrn_detector_area_resol_mean 14.62
_diffrn_measured_fraction_theta_full 0.998
_diffrn_measured_fraction_theta_max 0.998
_diffrn_measurement_device_type 'Rigaku/MSC Mercury CCD'
_diffrn_measurement_method \w
_diffrn_radiation_monochromator graphite
_diffrn_radiation_type MoK\a
_diffrn_radiation_wavelength 0.71069
_diffrn_reflns_av_R_equivalents 0.0986
_diffrn_reflns_av_sigmaI/netI 0.0968
_diffrn_reflns_limit_h_max 34
_diffrn_reflns_limit_h_min -42
_diffrn_reflns_limit_k_max 53
_diffrn_reflns_limit_k_min -53
_diffrn_reflns_limit_l_max 10
_diffrn_reflns_limit_l_min -10
_diffrn_reflns_number 23328
_diffrn_reflns_theta_full 27.48
_diffrn_reflns_theta_max 27.48
_diffrn_reflns_theta_min 3.09
_diffrn_source 'rotating-anode X-ray tube'
_exptl_absorpt_coefficient_mu 1.388
_exptl_absorpt_correction_T_max 0.9580
_exptl_absorpt_correction_T_min 0.8377
_exptl_absorpt_correction_type numerical
_exptl_absorpt_process_details 'NUMABS (Higashi, 1999)'
_exptl_crystal_colour Green
_exptl_crystal_density_diffrn 1.716
_exptl_crystal_density_method 'not measured'
_exptl_crystal_description Prism
_exptl_crystal_F_000 5888
_exptl_crystal_size_max 0.20
_exptl_crystal_size_mid 0.10
_exptl_crystal_size_min 0.05
_refine_diff_density_max 0.873
_refine_diff_density_min -0.533
_refine_diff_density_rms 0.120
_refine_ls_abs_structure_details 'Flack H D (1983), Acta Cryst. A39, 876-881'
_refine_ls_abs_structure_Flack -0.03(6)
_refine_ls_extinction_method none
_refine_ls_goodness_of_fit_ref 1.073
_refine_ls_hydrogen_treatment mixed
_refine_ls_matrix_type full
_refine_ls_number_parameters 335
_refine_ls_number_reflns 6025
_refine_ls_number_restraints 38
_refine_ls_restrained_S_all 1.074
_refine_ls_R_factor_all 0.0892
_refine_ls_R_factor_gt 0.0637
_refine_ls_shift/su_max 0.001
_refine_ls_shift/su_mean 0.000
_refine_ls_structure_factor_coef Fsqd
_refine_ls_weighting_details 'calc w=1/[\s^2^(Fo^2^)+(0.0566P)^2^+33.8020P] where P=(Fo^2^+2Fc^2^)/3'
_refine_ls_weighting_scheme calc
_refine_ls_wR_factor_gt 0.1398
_refine_ls_wR_factor_ref 0.1544
_reflns_number_gt 4550
_reflns_number_total 6025
_reflns_threshold_expression >2sigma(I)
_cod_data_source_file ic502953b_si_002.cif
_cod_data_source_block '[2Cl2].H2O'
_cod_depositor_comments
;
The following automatic conversions were performed:

'_exptl_absorpt_correction_type' value 'Numerical' changed to
'numerical' according to
/usr/data/users/saulius/crontab/automatic-downloads/rss-feeds/ACS/lib/dictionaries/cif_core.dic
dictionary named 'cif_core.dic' version 2.4.2 from 2011-04-26.

Automatic conversion script
Id: cif_fix_values 3008 2015-01-20 13:52:24Z robertas 

 Adding full bibliography for 4342442--4342446.cif.
;
_cod_database_code 4342445

loop_
_symmetry_equiv_pos_as_xyz
'x, y, z'
'-x, -y, z'
'-x+1/4, y+1/4, z+1/4'
'x+1/4, -y+1/4, z+1/4'
'x, y+1/2, z+1/2'
'-x, -y+1/2, z+1/2'
'-x+1/4, y+3/4, z+3/4'
'x+1/4, -y+3/4, z+3/4'
'x+1/2, y, z+1/2'
'-x+1/2, -y, z+1/2'
'-x+3/4, y+1/4, z+3/4'
'x+3/4, -y+1/4, z+3/4'
'x+1/2, y+1/2, z'
'-x+1/2, -y+1/2, z'
'-x+3/4, y+3/4, z+1/4'
'x+3/4, -y+3/4, z+1/4'

loop_
_atom_site_label
_atom_site_type_symbol
_atom_site_fract_x
_atom_site_fract_y
_atom_site_fract_z
_atom_site_U_iso_or_equiv
_atom_site_adp_type
_atom_site_occupancy
_atom_site_symmetry_multiplicity
_atom_site_calc_flag
_atom_site_refinement_flags
Rh1 Rh 0.60233(2) 0.15914(2) 0.41939(9) 0.0450(2) Uani 1 1 d .
Rh2 Rh 0.542385(19) 0.172980(19) 0.59741(8) 0.04134(19) Uani 1 1 d .
N1 N 0.5903(2) 0.1934(2) 0.2568(10) 0.048(2) Uani 1 1 d .
C1 C 0.5664(3) 0.1841(3) 0.1398(11) 0.045(2) Uani 1 1 d .
N2 N 0.5596(3) 0.2084(2) 0.0397(12) 0.065(3) Uani 1 1 d .
H2N H 0.5453 0.2074 -0.0457 0.078 Uiso 1 1 calc R
C2 C 0.5797(3) 0.2355(3) 0.0978(14) 0.060(3) Uani 1 1 d .
H2 H 0.5797 0.2562 0.0550 0.072 Uiso 1 1 calc R
C3 C 0.5991(3) 0.2254(3) 0.2304(13) 0.057(3) Uani 1 1 d .
H3 H 0.6159 0.2380 0.2939 0.068 Uiso 1 1 calc R
N3 N 0.5677(2) 0.1338(2) 0.2619(10) 0.0460(19) Uani 1 1 d .
C4 C 0.5527(3) 0.1513(2) 0.1424(11) 0.045(2) Uani 1 1 d .
N4 N 0.5274(2) 0.1339(2) 0.0586(10) 0.052(2) Uani 1 1 d .
H4N H 0.5134 0.1406 -0.0214 0.062 Uiso 1 1 calc R
C5 C 0.5266(3) 0.1038(3) 0.1175(15) 0.061(3) Uani 1 1 d .
H5 H 0.5116 0.0864 0.0789 0.073 Uiso 1 1 calc R
C6 C 0.5521(3) 0.1039(3) 0.2448(14) 0.058(3) Uani 1 1 d .
H6 H 0.5579 0.0863 0.3091 0.070 Uiso 1 1 calc R
N5 N 0.5083(2) 0.1948(2) 0.4339(11) 0.051(2) Uani 1 1 d .
C7 C 0.4812(3) 0.1775(3) 0.3637(13) 0.052(3) Uani 1 1 d .
N6 N 0.4585(2) 0.1939(3) 0.2530(11) 0.063(3) Uani 1 1 d .
H6N H 0.4396 0.1864 0.1923 0.075 Uiso 1 1 calc R
C8 C 0.4728(3) 0.2251(3) 0.2610(14) 0.067(3) Uani 1 1 d .
H8 H 0.4633 0.2425 0.2024 0.080 Uiso 1 1 calc R
C9 C 0.5031(3) 0.2256(3) 0.3696(13) 0.056(3) Uani 1 1 d .
H9 H 0.5183 0.2437 0.3975 0.068 Uiso 1 1 calc R
N7 N 0.5054(2) 0.1370(2) 0.5297(10) 0.047(2) Uani 1 1 d .
C10 C 0.4793(3) 0.1443(3) 0.4139(15) 0.053(3) Uani 1 1 d .
N8 N 0.4548(2) 0.1182(3) 0.3799(13) 0.069(3) Uani 1 1 d .
H8N H 0.4365 0.1171 0.3067 0.083 Uiso 1 1 calc R
C11 C 0.4653(3) 0.0937(4) 0.4868(19) 0.081(4) Uani 1 1 d .
H11 H 0.4532 0.0734 0.4956 0.097 Uiso 1 1 calc R
C12 C 0.4973(3) 0.1059(2) 0.5763(15) 0.056(3) Uani 1 1 d .
H12 H 0.5111 0.0948 0.6556 0.068 Uiso 1 1 calc R
O1 O 0.6133(2) 0.12292(17) 0.5811(9) 0.0544(17) Uani 1 1 d .
O2 O 0.57418(17) 0.14648(16) 0.7614(8) 0.0474(16) Uani 1 1 d .
C13 C 0.6014(3) 0.1267(3) 0.7184(12) 0.044(2) Uani 1 1 d .
C14 C 0.6210(3) 0.1070(3) 0.8521(14) 0.058(3) Uani 1 1 d .
H14B H 0.6473 0.1166 0.8790 0.070 Uiso 1 1 calc R
H14A H 0.6035 0.1083 0.9447 0.070 Uiso 1 1 calc R
C15 C 0.6278(4) 0.0723(4) 0.8133(19) 0.094(5) Uani 1 1 d .
H15B H 0.6391 0.0704 0.7076 0.113 Uiso 1 1 calc R
H15A H 0.6473 0.0631 0.8871 0.113 Uiso 1 1 calc R
C16 C 0.5900(5) 0.0550(5) 0.822(4) 0.164(10) Uani 1 1 d .
H16C H 0.5678 0.0689 0.7905 0.246 Uiso 1 1 calc R
H16A H 0.5855 0.0478 0.9282 0.246 Uiso 1 1 calc R
H16B H 0.5911 0.0368 0.7522 0.246 Uiso 1 1 calc R
O3 O 0.63569(17) 0.18994(17) 0.5628(9) 0.0508(17) Uani 1 1 d .
O4 O 0.57768(18) 0.21205(16) 0.6579(9) 0.0515(16) Uani 1 1 d .
C17 C 0.6170(3) 0.2115(3) 0.6397(12) 0.051(3) Uani 1 1 d D
Cl1 Cl 0.66865(8) 0.14454(9) 0.2779(4) 0.0739(9) Uani 1 1 d .
Cl2 Cl 0.48808(7) 0.18802(7) 0.8097(3) 0.0564(7) Uani 1 1 d .
O5 O 0.4047(3) 0.1798(3) 0.0086(13) 0.103(3) Uani 1 1 d .
C18 C 0.6412(3) 0.2372(3) 0.7102(18) 0.086(4) Uani 1 1 d DU
H17 H 0.6486 0.2308 0.8167 0.103 Uiso 1 1 calc R
H18 H 0.6238 0.2562 0.7188 0.103 Uiso 1 1 calc R
C19 C 0.6785(4) 0.2462(4) 0.626(3) 0.136(7) Uani 1 1 d DU
H19 H 0.6953 0.2271 0.6120 0.163 Uiso 1 1 calc R
H20 H 0.6711 0.2542 0.5224 0.163 Uiso 1 1 calc R
C20 C 0.7020(6) 0.2699(6) 0.705(4) 0.257(16) Uani 1 1 d DU
H21 H 0.7261 0.2747 0.6442 0.386 Uiso 1 1 calc R
H22 H 0.7100 0.2620 0.8074 0.386 Uiso 1 1 calc R
H23 H 0.6858 0.2891 0.7176 0.386 Uiso 1 1 calc R

loop_
_atom_site_aniso_label
_atom_site_aniso_U_11
_atom_site_aniso_U_22
_atom_site_aniso_U_33
_atom_site_aniso_U_23
_atom_site_aniso_U_13
_atom_site_aniso_U_12
Rh1 0.0399(3) 0.0607(5) 0.0343(4) -0.0003(4) -0.0031(3) 0.0048(3)
Rh2 0.0371(3) 0.0525(4) 0.0345(4) -0.0005(4) -0.0039(3) 0.0036(3)
N1 0.030(3) 0.068(6) 0.045(5) -0.010(4) -0.002(3) 0.003(3)
C1 0.042(4) 0.065(6) 0.029(5) -0.005(4) -0.003(4) 0.001(4)
N2 0.064(5) 0.092(7) 0.039(5) 0.000(5) -0.008(4) -0.011(5)
C2 0.062(6) 0.064(7) 0.052(6) 0.020(6) -0.006(5) -0.006(5)
C3 0.064(6) 0.062(7) 0.044(6) 0.012(5) -0.009(5) -0.002(5)
N3 0.049(4) 0.052(5) 0.037(5) 0.002(4) 0.001(4) 0.003(4)
C4 0.046(5) 0.062(6) 0.027(5) -0.012(4) 0.001(4) 0.006(4)
N4 0.059(4) 0.057(5) 0.038(5) -0.004(4) 0.001(4) 0.004(4)
C5 0.059(6) 0.064(7) 0.061(8) -0.018(6) 0.003(5) -0.003(5)
C6 0.058(6) 0.064(7) 0.052(7) 0.009(6) 0.019(5) -0.004(5)
N5 0.037(4) 0.068(6) 0.048(5) -0.003(5) 0.004(4) 0.006(4)
C7 0.029(4) 0.081(8) 0.046(6) 0.018(6) 0.008(4) 0.015(4)
N6 0.054(5) 0.094(8) 0.039(5) 0.002(5) -0.009(4) 0.015(5)
C8 0.066(6) 0.089(9) 0.046(7) 0.019(7) -0.004(5) 0.020(6)
C9 0.058(5) 0.070(7) 0.042(6) 0.002(5) 0.006(5) 0.021(5)
N7 0.040(4) 0.054(5) 0.047(5) -0.003(4) -0.006(4) 0.004(3)
C10 0.035(4) 0.067(7) 0.057(6) -0.010(6) -0.002(5) -0.003(4)
N8 0.053(5) 0.084(7) 0.070(7) -0.017(6) -0.005(5) -0.012(5)
C11 0.063(7) 0.084(10) 0.096(12) 0.005(9) 0.014(7) -0.009(7)
C12 0.056(5) 0.049(6) 0.064(8) 0.007(6) -0.003(5) -0.007(4)
O1 0.057(4) 0.066(5) 0.040(4) 0.006(4) -0.006(3) 0.016(3)
O2 0.041(3) 0.064(4) 0.037(4) 0.007(3) -0.003(3) 0.011(3)
C13 0.041(4) 0.055(6) 0.037(5) 0.012(4) -0.004(4) -0.010(4)
C14 0.076(6) 0.059(7) 0.040(6) 0.011(6) -0.010(5) 0.006(5)
C15 0.095(9) 0.108(12) 0.079(12) 0.045(10) -0.009(8) 0.005(9)
C16 0.109(12) 0.120(16) 0.26(3) -0.068(19) 0.023(17) -0.003(11)
O3 0.042(3) 0.060(4) 0.050(4) 0.003(4) -0.008(3) 0.006(3)
O4 0.051(3) 0.057(4) 0.047(4) -0.016(4) 0.000(3) 0.004(3)
C17 0.042(5) 0.068(7) 0.043(6) -0.002(5) -0.007(4) -0.007(5)
Cl1 0.0515(14) 0.112(3) 0.0587(19) -0.0113(18) 0.0023(13) 0.0142(15)
Cl2 0.0497(12) 0.0755(18) 0.0439(15) -0.0058(13) 0.0010(10) 0.0055(12)
O5 0.068(5) 0.152(10) 0.089(8) 0.005(7) -0.022(5) -0.005(5)
C18 0.060(6) 0.103(10) 0.094(11) -0.033(9) -0.008(6) -0.006(6)
C19 0.070(8) 0.122(13) 0.21(2) -0.048(13) 0.025(10) -0.023(8)
C20 0.140(16) 0.26(3) 0.37(4) -0.11(3) 0.00(2) -0.096(16)

loop_
_atom_type_symbol
_atom_type_description
_atom_type_scat_dispersion_real
_atom_type_scat_dispersion_imag
_atom_type_scat_source
C C 0.0033 0.0016 'International Tables Vol C Tables 4.2.6.8 and 6.1.1.4'
H H 0.0000 0.0000 'International Tables Vol C Tables 4.2.6.8 and 6.1.1.4'
N N 0.0061 0.0033 'International Tables Vol C Tables 4.2.6.8 and 6.1.1.4'
O O 0.0106 0.0060 'International Tables Vol C Tables 4.2.6.8 and 6.1.1.4'
Cl Cl 0.1484 0.1585 'International Tables Vol C Tables 4.2.6.8 and 6.1.1.4'
Rh Rh -1.1178 0.9187 'International Tables Vol C Tables 4.2.6.8 and 6.1.1.4'

loop_
_geom_angle_atom_site_label_1
_geom_angle_atom_site_label_2
_geom_angle_atom_site_label_3
_geom_angle
_geom_angle_publ_flag
N1 Rh1 N3 79.1(3) y
N1 Rh1 O1 177.9(3) y
N3 Rh1 O1 98.8(3) y
N1 Rh1 O3 93.8(3) y
N3 Rh1 O3 172.8(3) y
O1 Rh1 O3 88.3(3) y
N1 Rh1 Rh2 95.5(2) ?
N3 Rh1 Rh2 94.6(2) ?
O1 Rh1 Rh2 84.50(19) ?
O3 Rh1 Rh2 85.12(18) ?
N1 Rh1 Cl1 90.7(2) y
N3 Rh1 Cl1 92.2(2) y
O1 Rh1 Cl1 89.5(2) y
O3 Rh1 Cl1 88.76(19) y
Rh2 Rh1 Cl1 171.56(8) y
N5 Rh2 N7 78.8(3) y
N5 Rh2 O2 174.3(3) y
N7 Rh2 O2 95.6(3) y
N5 Rh2 O4 97.2(3) y
N7 Rh2 O4 175.9(3) y
O2 Rh2 O4 88.5(3) y
N5 Rh2 Rh1 96.8(2) ?
N7 Rh2 Rh1 97.1(2) ?
O2 Rh2 Rh1 83.80(18) ?
O4 Rh2 Rh1 84.08(19) ?
N5 Rh2 Cl2 89.5(2) y
N7 Rh2 Cl2 88.2(2) y
O2 Rh2 Cl2 90.24(19) y
O4 Rh2 Cl2 91.0(2) y
Rh1 Rh2 Cl2 172.38(6) y
C1 N1 C3 106.5(9) ?
C1 N1 Rh1 114.9(7) ?
C3 N1 Rh1 138.6(7) ?
N1 C1 N2 110.8(9) ?
N1 C1 C4 116.7(9) ?
N2 C1 C4 132.5(9) ?
C1 N2 C2 108.0(9) ?
C1 N2 H2N 126.0 ?
C2 N2 H2N 126.0 ?
C3 C2 N2 104.9(10) ?
C3 C2 H2 127.5 ?
N2 C2 H2 127.5 ?
C2 C3 N1 109.7(10) ?
C2 C3 H3 125.1 ?
N1 C3 H3 125.1 ?
C4 N3 C6 106.4(9) ?
C4 N3 Rh1 114.5(7) ?
C6 N3 Rh1 138.9(7) ?
N4 C4 N3 109.8(9) ?
N4 C4 C1 135.6(9) ?
N3 C4 C1 114.5(8) ?
C4 N4 C5 108.9(9) ?
C4 N4 H4N 125.5 ?
C5 N4 H4N 125.5 ?
N4 C5 C6 106.3(10) ?
N4 C5 H5 126.8 ?
C6 C5 H5 126.8 ?
N3 C6 C5 108.4(10) ?
N3 C6 H6 125.8 ?
C5 C6 H6 125.8 ?
C7 N5 C9 104.5(9) ?
C7 N5 Rh2 116.7(7) ?
C9 N5 Rh2 138.8(7) ?
N5 C7 N6 113.9(10) ?
N5 C7 C10 115.3(9) ?
N6 C7 C10 130.7(10) ?
C7 N6 C8 104.6(9) ?
C7 N6 H6N 127.7 ?
C8 N6 H6N 127.7 ?
C9 C8 N6 107.3(10) ?
C9 C8 H8 126.4 ?
N6 C8 H8 126.4 ?
C8 C9 N5 109.7(11) ?
C8 C9 H9 125.1 ?
N5 C9 H9 125.1 ?
C10 N7 C12 107.5(8) ?
C10 N7 Rh2 115.1(7) ?
C12 N7 Rh2 137.2(7) ?
N7 C10 N8 110.1(10) ?
N7 C10 C7 114.0(9) ?
N8 C10 C7 135.7(10) ?
C10 N8 C11 107.3(10) ?
C10 N8 H8N 126.3 ?
C11 N8 H8N 126.3 ?
C12 C11 N8 105.6(11) ?
C12 C11 H11 127.2 ?
N8 C11 H11 127.2 ?
N7 C12 C11 109.4(11) ?
N7 C12 H12 125.3 ?
C11 C12 H12 125.3 ?
C13 O1 Rh1 118.5(7) ?
C13 O2 Rh2 120.6(6) ?
O1 C13 O2 125.0(9) ?
O1 C13 C14 119.7(9) ?
O2 C13 C14 115.3(9) ?
C15 C14 C13 114.4(10) ?
C15 C14 H14B 108.7 ?
C13 C14 H14B 108.7 ?
C15 C14 H14A 108.7 ?
C13 C14 H14A 108.7 ?
H14B C14 H14A 107.6 ?
C16 C15 C14 110.3(14) ?
C16 C15 H15B 109.6 ?
C14 C15 H15B 109.6 ?
C16 C15 H15A 109.6 ?
C14 C15 H15A 109.6 ?
H15B C15 H15A 108.1 ?
C15 C16 H16C 109.5 ?
C15 C16 H16A 109.5 ?
H16C C16 H16A 109.5 ?
C15 C16 H16B 109.5 ?
H16C C16 H16B 109.5 ?
H16A C16 H16B 109.5 ?
C17 O3 Rh1 119.2(5) ?
C17 O4 Rh2 120.7(6) ?
O3 C17 O4 123.5(9) ?
O3 C17 C18 118.3(8) ?
O4 C17 C18 118.2(10) ?
C17 C18 C19 116.0(13) ?
C17 C18 H17 108.3 ?
C19 C18 H17 108.3 ?
C17 C18 H18 108.3 ?
C19 C18 H18 108.3 ?
H17 C18 H18 107.4 ?
C20 C19 C18 113.6(17) ?
C20 C19 H19 108.9 ?
C18 C19 H19 108.9 ?
C20 C19 H20 108.9 ?
C18 C19 H20 108.9 ?
H19 C19 H20 107.7 ?
C19 C20 H21 109.5 ?
C19 C20 H22 109.5 ?
H21 C20 H22 109.5 ?
C19 C20 H23 109.5 ?
H21 C20 H23 109.5 ?
H22 C20 H23 109.5 ?

loop_
_geom_bond_atom_site_label_1
_geom_bond_atom_site_label_2
_geom_bond_distance
_geom_bond_publ_flag
Rh1 N1 2.017(9) y
Rh1 N3 2.037(8) y
Rh1 O1 2.064(7) y
Rh1 O3 2.069(7) y
Rh1 Rh2 2.5291(11) y
Rh1 Cl1 2.540(3) y
Rh2 N5 1.990(8) y
Rh2 N7 2.000(8) y
Rh2 O2 2.050(6) y
Rh2 O4 2.052(6) y
Rh2 Cl2 2.594(3) y
N1 C1 1.315(12) ?
N1 C3 1.375(13) ?
C1 N2 1.333(13) ?
C1 C4 1.433(14) ?
N2 C2 1.393(14) ?
N2 H2N 0.8600 ?
C2 C3 1.355(15) ?
C2 H2 0.9300 ?
C3 H3 0.9300 ?
N3 C4 1.337(12) ?
N3 C6 1.348(13) ?
C4 N4 1.306(12) ?
N4 C5 1.343(14) ?
N4 H4N 0.8600 ?
C5 C6 1.359(16) ?
C5 H5 0.9300 ?
C6 H6 0.9300 ?
N5 C7 1.284(13) ?
N5 C9 1.400(13) ?
C7 N6 1.373(12) ?
C7 C10 1.441(14) ?
N6 C8 1.376(15) ?
N6 H6N 0.8600 ?
C8 C9 1.348(14) ?
C8 H8 0.9300 ?
C9 H9 0.9300 ?
N7 C10 1.331(13) ?
N7 C12 1.378(12) ?
C10 N8 1.375(13) ?
N8 C11 1.404(17) ?
N8 H8N 0.8600 ?
C11 C12 1.383(17) ?
C11 H11 0.9300 ?
C12 H12 0.9300 ?
O1 C13 1.234(12) ?
O2 C13 1.261(12) ?
C13 C14 1.535(13) ?
C14 C15 1.491(18) ?
C14 H14B 0.9700 ?
C14 H14A 0.9700 ?
C15 C16 1.425(19) ?
C15 H15B 0.9700 ?
C15 H15A 0.9700 ?
C16 H16C 0.9600 ?
C16 H16A 0.9600 ?
C16 H16B 0.9600 ?
O3 C17 1.261(12) ?
O4 C17 1.289(11) ?
C17 C18 1.454(12) ?
C18 C19 1.454(15) ?
C18 H17 0.9700 ?
C18 H18 0.9700 ?
C19 C20 1.413(17) ?
C19 H19 0.9700 ?
C19 H20 0.9700 ?
C20 H21 0.9600 ?
C20 H22 0.9600 ?
C20 H23 0.9600 ?

loop_
_geom_hbond_atom_site_label_D
_geom_hbond_atom_site_label_H
_geom_hbond_atom_site_label_A
_geom_hbond_site_symmetry_A
_geom_hbond_distance_DH
_geom_hbond_distance_HA
_geom_hbond_distance_DA
_geom_hbond_angle_DHA
_geom_hbond_publ_flag
N2 H2N Cl2 1_554 0.86 2.37 3.147(9) 151.0 y
N4 H4N Cl2 1_554 0.86 2.57 3.333(9) 148.6 y
N6 H6N O5 . 0.86 1.94 2.770(13) 161.2 y
N8 H8N O1 12_454 0.86 2.43 3.027(11) 127.5 y
N8 H8N Cl1 12_454 0.86 2.48 3.245(11) 149.1 y

loop_
_geom_torsion_atom_site_label_1
_geom_torsion_atom_site_label_2
_geom_torsion_atom_site_label_3
_geom_torsion_atom_site_label_4
_geom_torsion
_geom_torsion_publ_flag
N1 Rh1 Rh2 N5 22.3(3) y
N3 Rh1 Rh2 N5 -57.1(4) ?
O1 Rh1 Rh2 N5 -155.6(3) ?
O3 Rh1 Rh2 N5 115.7(3) ?
Cl1 Rh1 Rh2 N5 159.3(7) ?
N1 Rh1 Rh2 N7 101.8(3) ?
N3 Rh1 Rh2 N7 22.4(3) y
O1 Rh1 Rh2 N7 -76.1(3) ?
O3 Rh1 Rh2 N7 -164.9(3) ?
Cl1 Rh1 Rh2 N7 -121.2(7) ?
N1 Rh1 Rh2 O2 -163.3(3) ?
N3 Rh1 Rh2 O2 117.2(3) ?
O1 Rh1 Rh2 O2 18.8(3) y
O3 Rh1 Rh2 O2 -70.0(3) ?
Cl1 Rh1 Rh2 O2 -26.3(7) ?
N1 Rh1 Rh2 O4 -74.3(3) ?
N3 Rh1 Rh2 O4 -153.7(3) ?
O1 Rh1 Rh2 O4 107.9(3) ?
O3 Rh1 Rh2 O4 19.1(3) y
Cl1 Rh1 Rh2 O4 62.8(7) ?
N1 Rh1 Rh2 Cl2 -124.5(6) ?
N3 Rh1 Rh2 Cl2 156.0(6) ?
O1 Rh1 Rh2 Cl2 57.6(6) ?
O3 Rh1 Rh2 Cl2 -31.2(6) ?
Cl1 Rh1 Rh2 Cl2 12.5(9) ?
N3 Rh1 N1 C1 2.5(6) ?
O1 Rh1 N1 C1 -1(9) ?
O3 Rh1 N1 C1 -176.6(6) ?
Rh2 Rh1 N1 C1 -91.2(6) ?
Cl1 Rh1 N1 C1 94.6(6) ?
N3 Rh1 N1 C3 -179.2(10) ?
O1 Rh1 N1 C3 177(100) ?
O3 Rh1 N1 C3 1.7(10) ?
Rh2 Rh1 N1 C3 87.1(10) ?
Cl1 Rh1 N1 C3 -87.1(10) ?
C3 N1 C1 N2 0.2(11) ?
Rh1 N1 C1 N2 179.1(6) ?
C3 N1 C1 C4 -179.5(8) ?
Rh1 N1 C1 C4 -0.7(10) ?
N1 C1 N2 C2 -1.6(11) ?
C4 C1 N2 C2 178.1(10) ?
C1 N2 C2 C3 2.2(12) ?
N2 C2 C3 N1 -2.1(12) ?
C1 N1 C3 C2 1.2(12) ?
Rh1 N1 C3 C2 -177.2(7) ?
N1 Rh1 N3 C4 -4.0(6) ?
O1 Rh1 N3 C4 175.8(6) ?
O3 Rh1 N3 C4 3(3) ?
Rh2 Rh1 N3 C4 90.7(6) ?
Cl1 Rh1 N3 C4 -94.3(6) ?
N1 Rh1 N3 C6 -178.0(10) ?
O1 Rh1 N3 C6 1.9(10) ?
O3 Rh1 N3 C6 -170.9(19) ?
Rh2 Rh1 N3 C6 -83.2(10) ?
Cl1 Rh1 N3 C6 91.8(10) ?
C6 N3 C4 N4 2.9(10) ?
Rh1 N3 C4 N4 -172.9(6) ?
C6 N3 C4 C1 -179.3(8) ?
Rh1 N3 C4 C1 4.8(10) ?
N1 C1 C4 N4 174.2(10) ?
N2 C1 C4 N4 -5.5(18) ?
N1 C1 C4 N3 -2.8(12) ?
N2 C1 C4 N3 177.5(10) ?
N3 C4 N4 C5 -2.8(11) ?
C1 C4 N4 C5 -179.8(10) ?
C4 N4 C5 C6 1.4(11) ?
C4 N3 C6 C5 -2.0(11) ?
Rh1 N3 C6 C5 172.2(8) ?
N4 C5 C6 N3 0.4(12) ?
N7 Rh2 N5 C7 -1.2(7) ?
O2 Rh2 N5 C7 -2(3) ?
O4 Rh2 N5 C7 179.6(7) ?
Rh1 Rh2 N5 C7 94.8(7) ?
Cl2 Rh2 N5 C7 -89.4(7) ?
N7 Rh2 N5 C9 175.9(10) ?
O2 Rh2 N5 C9 176(3) ?
O4 Rh2 N5 C9 -3.3(10) ?
Rh1 Rh2 N5 C9 -88.1(10) ?
Cl2 Rh2 N5 C9 87.7(10) ?
C9 N5 C7 N6 1.6(11) ?
Rh2 N5 C7 N6 179.6(6) ?
C9 N5 C7 C10 -178.1(8) ?
Rh2 N5 C7 C10 0.0(11) ?
N5 C7 N6 C8 -2.0(12) ?
C10 C7 N6 C8 177.6(11) ?
C7 N6 C8 C9 1.5(11) ?
N6 C8 C9 N5 -0.7(12) ?
C7 N5 C9 C8 -0.5(11) ?
Rh2 N5 C9 C8 -177.9(8) ?
N5 Rh2 N7 C10 2.3(7) ?
O2 Rh2 N7 C10 -177.8(7) ?
O4 Rh2 N7 C10 13(5) ?
Rh1 Rh2 N7 C10 -93.3(7) ?
Cl2 Rh2 N7 C10 92.2(7) ?
N5 Rh2 N7 C12 -173.2(11) ?
O2 Rh2 N7 C12 6.8(10) ?
O4 Rh2 N7 C12 -162(4) ?
Rh1 Rh2 N7 C12 91.2(10) ?
Cl2 Rh2 N7 C12 -83.3(10) ?
C12 N7 C10 N8 -1.8(12) ?
Rh2 N7 C10 N8 -178.5(7) ?
C12 N7 C10 C7 173.8(9) ?
Rh2 N7 C10 C7 -2.9(11) ?
N5 C7 C10 N7 2.0(13) ?
N6 C7 C10 N7 -177.6(10) ?
N5 C7 C10 N8 176.0(12) ?
N6 C7 C10 N8 -4(2) ?
N7 C10 N8 C11 2.8(13) ?
C7 C10 N8 C11 -171.4(12) ?
C10 N8 C11 C12 -2.7(13) ?
C10 N7 C12 C11 0.0(13) ?
Rh2 N7 C12 C11 175.6(8) ?
N8 C11 C12 N7 1.7(14) ?
N1 Rh1 O1 C13 -116(8) ?
N3 Rh1 O1 C13 -120.0(7) ?
O3 Rh1 O1 C13 59.1(7) ?
Rh2 Rh1 O1 C13 -26.1(7) ?
Cl1 Rh1 O1 C13 147.9(7) ?
N5 Rh2 O2 C13 77(3) ?
N7 Rh2 O2 C13 76.8(7) ?
O4 Rh2 O2 C13 -104.0(7) ?
Rh1 Rh2 O2 C13 -19.8(7) ?
Cl2 Rh2 O2 C13 165.0(7) ?
Rh1 O1 C13 O2 19.3(13) ?
Rh1 O1 C13 C14 -158.9(7) ?
Rh2 O2 C13 O1 5.2(13) ?
Rh2 O2 C13 C14 -176.5(6) ?
O1 C13 C14 C15 -42.9(14) ?
O2 C13 C14 C15 138.7(11) ?
C13 C14 C15 C16 -76.6(19) ?
N1 Rh1 O3 C17 71.7(8) ?
N3 Rh1 O3 C17 65(3) ?
O1 Rh1 O3 C17 -108.1(8) ?
Rh2 Rh1 O3 C17 -23.5(7) ?
Cl1 Rh1 O3 C17 162.3(7) ?
N5 Rh2 O4 C17 -119.1(8) ?
N7 Rh2 O4 C17 -130(4) ?
O2 Rh2 O4 C17 61.0(8) ?
Rh1 Rh2 O4 C17 -22.9(7) ?
Cl2 Rh2 O4 C17 151.3(8) ?
Rh1 O3 C17 O4 13.1(14) ?
Rh1 O3 C17 C18 -166.2(9) ?
Rh2 O4 C17 O3 11.6(14) ?
Rh2 O4 C17 C18 -169.1(9) ?
O3 C17 C18 C19 30.9(19) ?
O4 C17 C18 C19 -148.5(13) ?
C17 C18 C19 C20 -176.3(19) ?
